data_2010016
loop_
_publ_author_name
'Gaskins, Ben'
'Lannutti, John J.'
'Finnen, Daniel C.'
'Pinkerton, A. Alan'

_publ_section_title Tetra-\m~4~-oxo-tris(2-propanol)tetrakis[tetrakis(2-propanolato)titanium]tetrabarium
_journal_issue 9
_journal_name_full 'Acta Crystallographica Section C'
_journal_page_first 1387
_journal_page_last 1390
_journal_paper_doi 10.1107/S0108270194003690
_journal_volume 50
_journal_year 1994
_chemical_formula_sum 'C57 H136 Ba4 O23 Ti4'
_chemical_formula_weight 1930.67
_chemical_name_systematic ' ?'
_space_group_IT_number 14
_space_group_name_Hall '-P 2yn'
_space_group_name_H-M_alt 'P 1 21/n 1'
_symmetry_cell_setting monoclinic
_symmetry_space_group_name_H-M 'P 1 21/n 1'
_atom_type_scat_source IntTabIV
_cell_angle_alpha 90.00
_cell_angle_beta 101.219(7)
_cell_angle_gamma 90.00
_cell_formula_units_Z 4.00
_cell_length_a 13.7601(7)
_cell_length_b 26.229(2)
_cell_length_c 24.106(3)
_cell_measurement_reflns_used 25
_cell_measurement_temperature 173
_cell_measurement_theta_max 12.4
_cell_measurement_theta_min 11.5
_cell_volume 8533.9(13)
_computing_cell_refinement 'CAD4 software'
_computing_data_collection 'CAD4 software (Enraf-Nonius, 1977)'
_computing_data_reduction 'PROCESS MolEN (Fair, 1990)'
_computing_molecular_graphics 'ORTEPII (Johnson, 1976)'
_computing_publication_material 'CIF IN MolEN'
_computing_structure_refinement 'LSFM MolEN'
_computing_structure_solution 'Direct methods (MULTAN; Main et al., 1980)'
_diffrn_ambient_temperature 173
_diffrn_measurement_device 'Enraf Nonius CAD-4'
_diffrn_measurement_method \q/\q
_diffrn_radiation_type MoK\a
_diffrn_radiation_wavelength 0.71073
_diffrn_reflns_av_R_equivalents 0.027
_diffrn_reflns_limit_h_max 16
_diffrn_reflns_limit_h_min 0
_diffrn_reflns_limit_k_max 32
_diffrn_reflns_limit_k_min 0
_diffrn_reflns_limit_l_max 29
_diffrn_reflns_limit_l_min -29
_diffrn_reflns_number 16586
_diffrn_reflns_theta_max 25.97
_diffrn_reflns_theta_min 1.16
_diffrn_standards_decay_% -8.31
_diffrn_standards_interval_time 50
_diffrn_standards_number 3
_exptl_absorpt_coefficient_mu 2.224
_exptl_absorpt_correction_T_max 0.9999
_exptl_absorpt_correction_T_min 0.9042
_exptl_absorpt_correction_type empirical
_exptl_crystal_colour colorless
_exptl_crystal_density_diffrn 1.50
_exptl_crystal_description rod
_exptl_crystal_F_000 3896
_exptl_crystal_size_max 0.35
_exptl_crystal_size_mid 0.25
_exptl_crystal_size_min 0.22
_refine_diff_density_max 0.7968
_refine_diff_density_min -0.1035
_refine_ls_abs_structure_details
;
?
;
_refine_ls_extinction_method none
_refine_ls_goodness_of_fit_obs 1.203
_refine_ls_hydrogen_treatment 'H atoms refined using a riding model'
_refine_ls_matrix_type full
_refine_ls_number_parameters 793
_refine_ls_number_reflns 12833
_refine_ls_R_factor_all 0.040
_refine_ls_R_factor_obs 0.027
_refine_ls_shift/esd_max 0.005
_refine_ls_structure_factor_coef F
_refine_ls_weighting_details 'w = 4F~o~^2^/[\s^2^(F~o~^2^) + 0.0016F~o~^4^]'
_refine_ls_weighting_scheme calc
_refine_ls_wR_factor_obs 0.037
_reflns_number_observed 12833
_reflns_number_total 15210
_reflns_observed_criterion >3.0\s(I)
_cod_data_source_file bk1009.cif
_cod_data_source_block GAS01
_cod_depositor_comments
;
The following automatic conversions were performed:

'_refine_ls_weighting_scheme' value '4F~o~^2^/[\s^2^(F~o~^2^) +
0.0016F~o~^4^]' was changed to 'calc'. New tag
'_refine_ls_weighting_details' was created. The value of the new tag
was set to 'w = 4F~o~^2^/[\s^2^(F~o~^2^) + 0.0016F~o~^4^]'.

Automatic conversion script
Id: cif_fix_values 3143 2015-03-26 13:38:13Z robertas 
;
_cod_original_cell_volume 8533(2)
_cod_original_sg_symbol_H-M 'P 21/n'
_cod_database_code 2010016

loop_
_space_group_symop_id
_space_group_symop_operation_xyz
1 x,y,z
2 -x+1/2,y+1/2,-z+1/2
3 -x,-y,-z
4 x+1/2,-y+1/2,z+1/2

loop_
_atom_site_aniso_label
_atom_site_aniso_U_11
_atom_site_aniso_U_22
_atom_site_aniso_U_33
_atom_site_aniso_U_12
_atom_site_aniso_U_13
_atom_site_aniso_U_23
Ba1 0.01908(9) 0.01987(9) 0.01919(9) -0.00091(8) 0.00312(7) 0.00063(8)
Ba2 0.02104(9) 0.02290(10) 0.01888(9) 0.00245(8) 0.00230(7) 0.00153(8)
Ba3 0.02153(9) 0.02024(9) 0.02027(9) 0.00064(8) 0.00528(7) -0.00027(8)
Ba4 0.02098(9) 0.01954(9) 0.02034(9) -0.00091(8) 0.00233(8) -0.00059(8)
Ti1 0.0245(3) 0.0250(3) 0.0202(3) -0.0032(3) 0.0025(2) -0.0037(3)
Ti2 0.0229(3) 0.0202(3) 0.0187(3) 0.0012(2) 0.0046(2) -0.0013(2)
Ti3 0.0181(3) 0.0233(3) 0.0240(3) 0.0030(2) 0.0022(2) 0.0025(3)
Ti4 0.0277(3) 0.0232(3) 0.0205(3) 0.0002(3) 0.0060(2) 0.0038(3)
O1 0.0190(10) 0.0210(10) 0.0190(10) 0.0010(10) -0.0005(9) -0.0013(9)
O2 0.0230(10) 0.0280(10) 0.0190(10) 0.0020(10) 0.0046(9) -0.0020(10)
O3 0.0200(10) 0.0220(10) 0.0200(10) -0.0010(10) 0.0034(9) 0.0007(9)
O4 0.0290(10) 0.0230(10) 0.0200(10) -0.0010(10) 0.0040(10) 0.0010(10)
O5 0.0280(10) 0.0260(10) 0.0260(10) -0.0090(10) 0.0040(10) -0.0020(10)
O6 0.0320(10) 0.0270(10) 0.0330(10) -0.0020(10) 0.0100(10) -0.0100(10)
O7 0.0200(10) 0.0360(10) 0.0280(10) -0.0010(10) -0.0010(10) -0.0020(10)
O8 0.0340(10) 0.0210(10) 0.0310(10) -0.0010(10) 0.0030(10) -0.0050(10)
O9 0.0240(10) 0.0280(10) 0.0190(10) 0.0040(10) -0.0018(9) -0.0010(10)
O10 0.0210(10) 0.0280(10) 0.0320(10) -0.0020(10) 0.0030(10) 0.0040(10)
O11 0.0220(10) 0.0300(10) 0.0390(10) -0.0010(10) -0.0030(10) -0.0030(10)
O12 0.0260(10) 0.0220(10) 0.061(2) 0.0050(10) 0.0070(10) 0.0120(10)
O13 0.0250(10) 0.0300(10) 0.0290(10) 0.0080(10) 0.0070(10) 0.0010(10)
O14 0.0250(10) 0.0350(10) 0.0320(10) 0.0000(10) 0.0100(10) 0.0030(10)
O15 0.0280(10) 0.0290(10) 0.0190(10) -0.0010(10) 0.0020(10) 0.0010(10)
O16 0.0380(10) 0.0240(10) 0.0320(10) 0.0060(10) 0.0080(10) 0.0030(10)
O17 0.0350(10) 0.040(2) 0.0310(10) -0.0050(10) -0.0020(10) -0.0100(10)
O18 0.0310(10) 0.0240(10) 0.0320(10) 0.0040(10) 0.0110(10) -0.0020(10)
O19 0.0270(10) 0.0360(10) 0.0380(10) 0.0000(10) -0.0060(10) 0.0120(10)
O20 0.0400(10) 0.0280(10) 0.0350(10) -0.0110(10) 0.0090(10) 0.0050(10)
O21 0.0460(10) 0.0350(10) 0.0350(10) 0.0000(10) 0.0170(10) 0.0090(10)
O22 0.0350(10) 0.042(2) 0.0410(10) 0.0160(10) 0.0090(10) 0.0030(10)
O23 0.054(2) 0.0280(10) 0.0420(10) -0.0170(10) 0.0100(10) 0.0010(10)
C1 0.030(2) 0.024(2) 0.034(2) -0.009(2) 0.006(2) -0.003(2)
C2 0.040(2) 0.047(3) 0.097(4) -0.003(2) 0.010(2) 0.030(2)
C3 0.052(2) 0.044(3) 0.108(4) -0.002(2) 0.039(2) 0.010(3)
C4 0.038(2) 0.036(2) 0.043(2) -0.001(2) 0.007(2) -0.013(2)
C5 0.048(2) 0.050(3) 0.053(2) 0.005(2) 0.021(2) -0.018(2)
C6 0.094(3) 0.035(3) 0.101(3) -0.001(2) 0.057(2) -0.011(2)
C7 0.023(2) 0.048(2) 0.028(2) -0.001(2) -0.003(2) -0.007(2)
C8 0.031(2) 0.052(3) 0.054(3) 0.012(2) -0.003(2) 0.000(2)
C9 0.031(2) 0.066(3) 0.044(2) -0.007(2) 0.005(2) -0.008(2)
C10 0.041(2) 0.027(2) 0.032(2) -0.003(2) 0.006(2) -0.010(2)
C11 0.072(3) 0.057(3) 0.054(3) -0.016(3) -0.006(3) -0.015(2)
C12 0.072(3) 0.036(2) 0.063(3) 0.001(2) 0.004(3) 0.013(2)
C13 0.037(2) 0.038(2) 0.025(2) -0.001(2) -0.003(2) 0.001(2)
C14 0.053(3) 0.050(3) 0.033(2) 0.014(2) -0.008(2) 0.007(2)
C15 0.074(3) 0.059(3) 0.029(2) 0.006(3) 0.010(2) -0.002(2)
C16 0.023(2) 0.029(2) 0.037(2) 0.000(2) 0.004(2) -0.003(2)
C17 0.029(2) 0.091(4) 0.047(2) -0.019(2) 0.006(2) -0.022(2)
C18 0.032(2) 0.109(4) 0.054(3) -0.016(3) 0.010(2) 0.021(3)
C19 0.025(2) 0.036(2) 0.042(2) -0.004(2) -0.005(2) 0.000(2)
C20 0.036(2) 0.048(3) 0.061(3) -0.005(2) 0.003(2) 0.005(2)
C21 0.051(3) 0.066(3) 0.042(2) -0.014(2) -0.004(2) -0.010(2)
C22 0.028(2) 0.034(2) 0.149(5) -0.001(2) -0.002(3) 0.037(3)
C23 0.088(3) 0.041(3) 0.252(7) -0.014(3) 0.095(3) -0.045(4)
C24 0.095(4) 0.052(3) 0.090(4) -0.026(3) -0.014(3) 0.043(2)
C25 0.032(2) 0.030(2) 0.040(2) 0.011(2) 0.0140(10) 0.004(2)
C26 0.025(2) 0.061(3) 0.073(3) 0.007(2) 0.015(2) -0.008(3)
C27 0.060(3) 0.060(3) 0.047(2) 0.025(2) 0.016(2) -0.007(2)
C28 0.031(2) 0.045(2) 0.046(2) 0.001(2) 0.015(2) 0.011(2)
C29 0.035(2) 0.073(3) 0.064(3) -0.001(2) -0.007(2) 0.010(3)
C30 0.047(2) 0.061(3) 0.068(3) 0.017(2) 0.030(2) 0.012(2)
C31 0.035(2) 0.045(2) 0.015(2) -0.006(2) 0.0010(10) 0.003(2)
C32 0.060(3) 0.065(3) 0.032(2) 0.009(2) 0.004(2) -0.012(2)
C33 0.045(2) 0.070(3) 0.031(2) 0.002(2) -0.004(2) 0.002(2)
C34 0.067(3) 0.028(2) 0.056(2) 0.012(2) 0.032(2) 0.006(2)
C35 0.069(3) 0.050(3) 0.067(3) 0.006(3) 0.010(3) -0.027(2)
C36 0.142(4) 0.088(3) 0.050(3) 0.084(3) 0.019(3) 0.024(3)
C37 0.061(3) 0.052(3) 0.040(2) -0.015(2) -0.007(2) -0.014(2)
C38 0.152(6) 0.053(3) 0.086(4) -0.032(4) -0.050(4) -0.015(3)
C39 0.076(4) 0.104(4) 0.035(2) 0.002(4) -0.003(3) -0.019(3)
C40 0.039(2) 0.037(2) 0.055(2) 0.004(2) 0.022(2) -0.016(2)
C41 0.098(3) 0.055(3) 0.049(2) 0.006(3) 0.042(2) -0.006(2)
C42 0.065(3) 0.046(3) 0.065(3) 0.015(2) 0.024(2) -0.013(2)
C43 0.167(6) 0.073(4) 0.076(4) 0.055(4) -0.072(3) -0.010(3)
C44 0.115(4) 0.085(4) 0.082(4) 0.060(3) -0.028(4) 0.000(3)
C45 0.093(4) 0.129(5) 0.040(3) 0.045(4) -0.004(3) 0.023(3)
C46 0.065(3) 0.035(2) 0.041(2) -0.011(2) 0.023(2) 0.005(2)
C47 0.073(3) 0.058(3) 0.040(2) 0.001(3) 0.024(2) 0.012(2)
C48 0.071(3) 0.076(3) 0.064(3) -0.039(2) 0.020(2) 0.006(3)
C49 0.164(4) 0.050(3) 0.072(3) 0.018(3) 0.078(2) 0.026(2)
C50 0.232(7) 0.051(3) 0.109(4) 0.015(4) 0.091(4) 0.039(3)
C51 0.135(5) 0.078(4) 0.041(2) -0.016(4) 0.032(3) 0.009(3)
C52 0.038(2) 0.047(2) 0.055(3) 0.013(2) 0.010(2) 0.003(2)
C53 0.056(3) 0.085(4) 0.065(3) 0.022(3) 0.003(3) 0.029(3)
C54 0.035(2) 0.114(5) 0.078(3) 0.006(3) 0.014(2) 0.026(3)
C55 0.050(2) 0.032(2) 0.049(2) -0.014(2) 0.012(2) -0.004(2)
C56 0.095(4) 0.050(3) 0.070(4) -0.020(3) -0.012(3) -0.006(3)
C57 0.079(3) 0.037(2) 0.066(3) -0.011(3) 0.010(3) 0.000(2)

loop_
_atom_site_label
_atom_site_fract_x
_atom_site_fract_y
_atom_site_fract_z
_atom_site_U_iso_or_equiv
_atom_site_thermal_displace_type
_atom_site_calc_flag
Ba1 0.089260(10) 0.411414(8) 0.206435(8) 0.01946(5) Uani ?
Ba2 0.186540(10) 0.294878(8) 0.336387(8) 0.02115(5) Uani ?
Ba3 -0.052750(10) 0.385932(8) 0.340278(8) 0.02052(5) Uani ?
Ba4 -0.081080(10) 0.280562(8) 0.201479(8) 0.02052(5) Uani ?
Ti1 0.20061(5) 0.43448(2) 0.35536(3) 0.0235(2) Uani ?
Ti2 0.13939(5) 0.28833(2) 0.15841(2) 0.02060(10) Uani ?
Ti3 -0.18253(4) 0.41000(2) 0.19843(3) 0.0221(2) Uani ?
Ti4 -0.02853(5) 0.26168(2) 0.37852(3) 0.0236(2) Uani ?
O1 0.1231(2) 0.38756(9) 0.31422(9) 0.0203(6) Uani ?
O2 0.1247(2) 0.29823(9) 0.22645(9) 0.0234(6) Uani ?
O3 -0.0746(2) 0.37509(9) 0.23042(9) 0.0205(6) Uani ?
O4 -0.0266(2) 0.28284(9) 0.31150(10) 0.0242(6) Uani ?
O5 0.2173(2) 0.47134(9) 0.29030(10) 0.0270(6) Uani ?
O6 0.0797(2) 0.45658(9) 0.37940(10) 0.0299(6) Uani ?
O7 0.2939(2) 0.37720(10) 0.37550(10) 0.0289(7) Uani ?
O8 0.0384(2) 0.23661(9) 0.13450(10) 0.0288(6) Uani ?
O9 0.0319(2) 0.33549(9) 0.12600(9) 0.0246(6) Uani ?
O10 0.2275(2) 0.34584(9) 0.14750(10) 0.0271(6) Uani ?
O11 -0.2349(2) 0.34270(10) 0.17190(10) 0.0316(7) Uani ?
O12 -0.0881(2) 0.46160(10) 0.18310(10) 0.0365(7) Uani ?
O13 -0.2188(2) 0.42790(10) 0.26740(10) 0.0278(6) Uani ?
O14 -0.1224(2) 0.30830(10) 0.40270(10) 0.0301(7) Uani ?
O15 0.0667(2) 0.31593(9) 0.41254(9) 0.0259(6) Uani ?
O16 0.0901(2) 0.21968(9) 0.39390(10) 0.0313(7) Uani ?
O17 0.2773(2) 0.47500(10) 0.41160(10) 0.0363(7) Uani ?
O18 0.2445(2) 0.24017(9) 0.16320(10) 0.0282(6) Uani ?
O19 -0.2846(2) 0.44170(10) 0.14700(10) 0.0356(7) Uani ?
O20 -0.1171(2) 0.20510(10) 0.36840(10) 0.0341(7) Uani ?
O21 0.1703(2) 0.44010(10) 0.11200(10) 0.0374(7) Uani ?
O22 0.3116(2) 0.23170(10) 0.28160(10) 0.0390(7) Uani ?
O23 -0.1699(2) 0.19910(10) 0.24980(10) 0.0413(8) Uani ?
C1 0.2704(3) 0.51780(10) 0.2870(2) 0.0293(9) Uani ?
C2 0.2055(4) 0.5561(2) 0.2515(2) 0.062(2) Uani ?
C3 0.3619(4) 0.5086(2) 0.2637(2) 0.065(2) Uani ?
C4 0.0611(3) 0.4978(2) 0.4151(2) 0.0390(10) Uani ?
C5 -0.0417(3) 0.4926(2) 0.4269(2) 0.0490(10) Uani ?
C6 0.0731(4) 0.5481(2) 0.3877(2) 0.071(2) Uani ?
C7 0.3910(3) 0.3761(2) 0.4095(2) 0.0340(10) Uani ?
C8 0.4266(3) 0.3211(2) 0.4145(2) 0.0470(10) Uani ?
C9 0.4619(3) 0.4085(2) 0.3832(2) 0.0470(10) Uani ?
C10 0.0435(3) 0.18510(10) 0.1187(2) 0.0330(10) Uani ?
C11 -0.0511(4) 0.1709(2) 0.0774(2) 0.063(2) Uani ?
C12 0.0606(4) 0.1512(2) 0.1693(2) 0.058(2) Uani ?
C13 -0.0307(3) 0.3334(2) 0.0717(2) 0.0340(10) Uani ?
C14 -0.0818(4) 0.3841(2) 0.0582(2) 0.0480(10) Uani ?
C15 0.0254(4) 0.3172(2) 0.0264(2) 0.0540(10) Uani ?
C16 0.3311(3) 0.34620(10) 0.1725(2) 0.0300(10) Uani ?
C17 0.3480(3) 0.3674(2) 0.2308(2) 0.0560(10) Uani ?
C18 0.3882(3) 0.3755(2) 0.1360(2) 0.065(2) Uani ?
C19 -0.3304(3) 0.3270(2) 0.1432(2) 0.0360(10) Uani ?
C20 -0.3802(3) 0.2963(2) 0.1822(2) 0.0490(10) Uani ?
C21 -0.3199(4) 0.2970(2) 0.0911(2) 0.0550(10) Uani ?
C22 -0.1097(3) 0.5134(2) 0.1704(3) 0.073(2) Uani ?
C23 -0.0901(5) 0.5448(2) 0.2237(4) 0.119(2) Uani ?
C24 -0.0457(5) 0.5301(2) 0.1289(3) 0.083(2) Uani ?
C25 -0.3039(3) 0.45840(10) 0.2703(2) 0.0330(10) Uani ?
C26 -0.3976(3) 0.4271(2) 0.2560(2) 0.0520(10) Uani ?
C27 -0.2929(4) 0.4821(2) 0.3284(2) 0.0550(10) Uani ?
C28 -0.2229(3) 0.3056(2) 0.4076(2) 0.0390(10) Uani ?
C29 -0.2889(4) 0.3040(2) 0.3495(2) 0.059(2) Uani ?
C30 -0.2473(3) 0.3504(2) 0.4415(2) 0.0560(10) Uani ?
C31 0.0936(3) 0.3161(2) 0.47240(10) 0.0320(10) Uani ?
C32 0.0607(4) 0.3654(2) 0.4956(2) 0.0530(10) Uani ?
C33 0.2036(3) 0.3075(2) 0.4901(2) 0.0500(10) Uani ?
C34 0.1034(3) 0.1670(2) 0.3869(2) 0.0480(10) Uani ?
C35 0.1122(4) 0.1547(2) 0.3271(2) 0.062(2) Uani ?
C36 0.1933(5) 0.1495(2) 0.4284(2) 0.093(2) Uani ?
C37 0.3426(4) 0.4936(2) 0.4599(2) 0.0530(10) Uani ?
C38 0.3577(6) 0.5492(2) 0.4555(3) 0.107(2) Uani ?
C39 0.3123(4) 0.4772(3) 0.5132(2) 0.074(2) Uani ?
C40 0.3072(3) 0.2241(2) 0.1268(2) 0.0420(10) Uani ?
C41 0.2704(4) 0.2413(2) 0.0666(2) 0.0640(10) Uani ?
C42 0.3215(4) 0.1672(2) 0.1296(2) 0.0570(10) Uani ?
C43 -0.3408(6) 0.4658(2) 0.1009(3) 0.118(2) Uani ?
C44 -0.4019(5) 0.5064(2) 0.1139(3) 0.100(2) Uani ?
C45 -0.3617(5) 0.4402(3) 0.0497(2) 0.089(2) Uani ?
C46 -0.1444(3) 0.1668(2) 0.4036(2) 0.0450(10) Uani ?
C47 -0.0979(4) 0.1761(2) 0.4649(2) 0.0550(10) Uani ?
C48 -0.2552(4) 0.1612(2) 0.3948(2) 0.069(2) Uani ?
C49 0.1971(5) 0.4668(2) 0.0669(2) 0.088(2) Uani ?
C50 0.1712(7) 0.5180(2) 0.0625(3) 0.123(3) Uani ?
C51 0.2087(5) 0.4359(2) 0.0187(2) 0.083(2) Uani ?
C52 0.3951(3) 0.1977(2) 0.2907(2) 0.0460(10) Uani ?
C53 0.4176(4) 0.1822(2) 0.3507(2) 0.070(2) Uani ?
C54 0.4819(4) 0.2239(3) 0.2736(3) 0.075(2) Uani ?
C55 -0.2264(3) 0.1535(2) 0.2377(2) 0.0440(10) Uani ?
C56 -0.2694(5) 0.1516(2) 0.1756(3) 0.076(2) Uani ?
C57 -0.1623(4) 0.1078(2) 0.2568(2) 0.061(2) Uani ?
H1 0.2898 0.5310 0.3243 0.0381 Uiso calc
H2 0.1477 0.5616 0.2667 0.0803 Uiso calc
H3 0.2405 0.5872 0.2513 0.0803 Uiso calc
H4 0.1871 0.5436 0.2139 0.0803 Uiso calc
H5 0.4025 0.4843 0.2866 0.0844 Uiso calc
H6 0.3439 0.4959 0.2262 0.0844 Uiso calc
H7 0.3974 0.5396 0.2635 0.0844 Uiso calc
H8 0.1077 0.4965 0.4497 0.0507 Uiso calc
H9 -0.0479 0.4605 0.4443 0.0632 Uiso calc
H10 -0.0535 0.5192 0.4515 0.0632 Uiso calc
H11 -0.0886 0.4947 0.3924 0.0632 Uiso calc
H12 0.1384 0.5507 0.3805 0.0927 Uiso calc
H13 0.0267 0.5505 0.3530 0.0927 Uiso calc
H14 0.0618 0.5749 0.4121 0.0927 Uiso calc
H15 0.3892 0.3896 0.4458 0.0443 Uiso calc
H16 0.3820 0.3011 0.4310 0.0612 Uiso calc
H17 0.4292 0.3082 0.3780 0.0612 Uiso calc
H18 0.4907 0.3196 0.4378 0.0612 Uiso calc
H19 0.4393 0.4428 0.3802 0.0612 Uiso calc
H20 0.5261 0.4072 0.4064 0.0612 Uiso calc
H21 0.4646 0.3958 0.3467 0.0612 Uiso calc
H22 0.0982 0.1807 0.1005 0.0435 Uiso calc
H23 -0.0599 0.1931 0.0457 0.0822 Uiso calc
H24 -0.0463 0.1367 0.0651 0.0822 Uiso calc
H25 -0.1061 0.1739 0.0957 0.0822 Uiso calc
H26 0.1199 0.1611 0.1942 0.0755 Uiso calc
H27 0.0064 0.1541 0.1883 0.0755 Uiso calc
H28 0.0662 0.1169 0.1577 0.0755 Uiso calc
H29 -0.0798 0.3081 0.0723 0.0447 Uiso calc
H30 -0.1160 0.3930 0.0874 0.0619 Uiso calc
H31 -0.0338 0.4096 0.0554 0.0619 Uiso calc
H32 -0.1276 0.3818 0.0233 0.0619 Uiso calc
H33 0.0564 0.2852 0.0363 0.0705 Uiso calc
H34 -0.0195 0.3142 -0.0088 0.0705 Uiso calc
H35 0.0743 0.3420 0.0233 0.0705 Uiso calc
H36 0.3543 0.3120 0.1751 0.0390 Uiso calc
H37 0.3111 0.3482 0.2530 0.0725 Uiso calc
H38 0.4165 0.3654 0.2472 0.0725 Uiso calc
H39 0.3273 0.4020 0.2295 0.0725 Uiso calc
H40 0.3761 0.3612 0.0990 0.0840 Uiso calc
H41 0.3678 0.4101 0.1340 0.0840 Uiso calc
H42 0.4570 0.3735 0.1517 0.0840 Uiso calc
H43 -0.3708 0.3559 0.1317 0.0468 Uiso calc
H44 -0.3856 0.3162 0.2143 0.0637 Uiso calc
H45 -0.4445 0.2866 0.1629 0.0637 Uiso calc
H46 -0.3421 0.2666 0.1939 0.0637 Uiso calc
H47 -0.2882 0.3174 0.0674 0.0713 Uiso calc
H48 -0.2813 0.2673 0.1021 0.0713 Uiso calc
H49 -0.3837 0.2873 0.0711 0.0713 Uiso calc
H50 -0.1776 0.5181 0.1538 0.0947 Uiso calc
H51 -0.1314 0.5332 0.2485 0.1542 Uiso calc
H52 -0.0226 0.5413 0.2417 0.1542 Uiso calc
H53 -0.1041 0.5796 0.2146 0.1542 Uiso calc
H54 -0.0602 0.5095 0.0959 0.1085 Uiso calc
H55 -0.0592 0.5648 0.1189 0.1085 Uiso calc
H56 0.0222 0.5265 0.1460 0.1085 Uiso calc
H57 -0.3086 0.4850 0.2431 0.0430 Uiso calc
H58 -0.4026 0.4127 0.2193 0.0680 Uiso calc
H59 -0.3958 0.4006 0.2830 0.0680 Uiso calc
H60 -0.4533 0.4484 0.2565 0.0680 Uiso calc
H61 -0.2336 0.5015 0.3363 0.0711 Uiso calc
H62 -0.3479 0.5038 0.3294 0.0711 Uiso calc
H63 -0.2904 0.4560 0.3559 0.0711 Uiso calc
H64 -0.2342 0.2752 0.4267 0.0513 Uiso calc
H65 -0.2717 0.2754 0.3292 0.0772 Uiso calc
H66 -0.3561 0.3012 0.3533 0.0772 Uiso calc
H67 -0.2802 0.3344 0.3296 0.0772 Uiso calc
H68 -0.2048 0.3503 0.4776 0.0728 Uiso calc
H69 -0.2383 0.3811 0.4223 0.0728 Uiso calc
H70 -0.3142 0.3480 0.4460 0.0728 Uiso calc
H71 0.0611 0.2890 0.4876 0.0417 Uiso calc
H72 -0.0089 0.3693 0.4834 0.0692 Uiso calc
H73 0.0764 0.3647 0.5357 0.0692 Uiso calc
H74 0.0938 0.3932 0.4821 0.0692 Uiso calc
H75 0.2210 0.2762 0.4747 0.0656 Uiso calc
H76 0.2382 0.3347 0.4766 0.0656 Uiso calc
H77 0.2209 0.3061 0.5302 0.0656 Uiso calc
H78 0.0469 0.1493 0.3941 0.0621 Uiso calc
H79 0.0545 0.1661 0.3019 0.0809 Uiso calc
H80 0.1688 0.1713 0.3185 0.0809 Uiso calc
H81 0.1188 0.1189 0.3233 0.0809 Uiso calc
H82 0.1858 0.1577 0.4657 0.1214 Uiso calc
H83 0.2005 0.1136 0.4253 0.1214 Uiso calc
H84 0.2505 0.1660 0.4205 0.1214 Uiso calc
H85 0.4059 0.4786 0.4614 0.0690 Uiso calc
H86 0.3768 0.5567 0.4205 0.1389 Uiso calc
H87 0.2978 0.5665 0.4572 0.1389 Uiso calc
H88 0.4082 0.5601 0.4858 0.1389 Uiso calc
H89 0.3041 0.4412 0.5129 0.0959 Uiso calc
H90 0.3620 0.4867 0.5446 0.0959 Uiso calc
H91 0.2515 0.4931 0.5160 0.0959 Uiso calc
H92 0.3696 0.2399 0.1397 0.0547 Uiso calc
H93 0.2618 0.2772 0.0657 0.0827 Uiso calc
H94 0.3174 0.2321 0.0442 0.0827 Uiso calc
H95 0.2088 0.2252 0.0519 0.0827 Uiso calc
H96 0.3446 0.1572 0.1677 0.0740 Uiso calc
H97 0.2602 0.1508 0.1152 0.0740 Uiso calc
H98 0.3687 0.1577 0.1075 0.0740 Uiso calc
H99 -0.2948 0.4861 0.0860 0.1538 Uiso calc
H100 -0.3758 0.5191 0.1507 0.1302 Uiso calc
H101 -0.4033 0.5330 0.0870 0.1302 Uiso calc
H102 -0.4672 0.4941 0.1126 0.1302 Uiso calc
H103 -0.3130 0.4147 0.0490 0.1163 Uiso calc
H104 -0.4252 0.4248 0.0453 0.1163 Uiso calc
H105 -0.3612 0.4637 0.0198 0.1163 Uiso calc
H106 -0.1193 0.1353 0.3931 0.0587 Uiso calc
H107 -0.0282 0.1794 0.4685 0.0717 Uiso calc
H108 -0.1242 0.2065 0.4775 0.0717 Uiso calc
H109 -0.1121 0.1482 0.4871 0.0717 Uiso calc
H110 -0.2814 0.1554 0.3559 0.0898 Uiso calc
H111 -0.2710 0.1331 0.4164 0.0898 Uiso calc
H112 -0.2831 0.1914 0.4068 0.0898 Uiso calc
H113 0.2658 0.4745 0.0767 0.1144 Uiso calc
H114 0.1676 0.5309 0.0989 0.1593 Uiso calc
H115 0.2197 0.5365 0.0476 0.1593 Uiso calc
H116 0.1085 0.5216 0.0381 0.1593 Uiso calc
H117 0.2266 0.4022 0.0309 0.1074 Uiso calc
H118 0.1480 0.4353 -0.0080 0.1074 Uiso calc
H119 0.2592 0.4501 0.0016 0.1074 Uiso calc
H120 0.3806 0.1678 0.2683 0.0603 Uiso calc
H121 0.3614 0.1658 0.3601 0.0910 Uiso calc
H122 0.4722 0.1593 0.3568 0.0910 Uiso calc
H123 0.4337 0.2115 0.3738 0.0910 Uiso calc
H124 0.4650 0.2333 0.2348 0.0979 Uiso calc
H125 0.4985 0.2535 0.2961 0.0979 Uiso calc
H126 0.5370 0.2014 0.2790 0.0979 Uiso calc
H127 -0.2794 0.1532 0.2578 0.0567 Uiso calc
H128 -0.3092 0.1810 0.1651 0.0985 Uiso calc
H129 -0.2172 0.1509 0.1549 0.0985 Uiso calc
H130 -0.3089 0.1219 0.1674 0.0985 Uiso calc
H131 -0.1364 0.1102 0.2962 0.0797 Uiso calc
H132 -0.2008 0.0776 0.2494 0.0797 Uiso calc
H133 -0.1092 0.1066 0.2369 0.0797 Uiso calc

loop_
_geom_angle_atom_site_label_1
_geom_angle_atom_site_label_2
_geom_angle_atom_site_label_3
_geom_angle
_geom_angle_publ_flag
Ba2 Ba1 Ba3 57.080(5) yes
Ba2 Ba1 Ba4 62.403(5) yes
Ba2 Ba1 Ti1 53.560(10) ?
Ba2 Ba1 Ti2 63.090(10) ?
Ba2 Ba1 Ti3 101.210(10) ?
Ba2 Ba1 O1 32.62(5) yes
Ba2 Ba1 O2 35.74(4) yes
Ba2 Ba1 O3 75.23(5) yes
Ba2 Ba1 O5 79.59(5) yes
Ba2 Ba1 O9 90.27(5) yes
Ba2 Ba1 O10 79.18(4) yes
Ba2 Ba1 O12 128.11(6) yes
Ba2 Ba1 O21 130.28(6) yes
Ba3 Ba1 Ba4 62.522(5) yes
Ba3 Ba1 Ti1 55.560(10) ?
Ba3 Ba1 Ti2 105.020(10) ?
Ba3 Ba1 Ti3 54.160(10) ?
Ba3 Ba1 O1 37.78(5) yes
Ba3 Ba1 O2 78.68(5) yes
Ba3 Ba1 O3 37.84(5) yes
Ba3 Ba1 O5 81.84(5) yes
Ba3 Ba1 O9 108.34(5) yes
Ba3 Ba1 O10 133.74(5) yes
Ba3 Ba1 O12 72.52(6) yes
Ba3 Ba1 O21 172.54(6) yes
Ba4 Ba1 Ti1 106.910(10) ?
Ba4 Ba1 Ti2 51.750(10) ?
Ba4 Ba1 Ti3 55.330(10) ?
Ba4 Ba1 O1 79.73(5) yes
Ba4 Ba1 O2 42.82(4) yes
Ba4 Ba1 O3 36.61(5) yes
Ba4 Ba1 O5 137.59(5) yes
Ba4 Ba1 O9 46.03(5) yes
Ba4 Ba1 O10 85.50(5) yes
Ba4 Ba1 O12 85.15(5) yes
Ba4 Ba1 O21 120.47(5) yes
Ti1 Ba1 Ti2 113.530(10) ?
Ti1 Ba1 Ti3 106.12(2) ?
Ti1 Ba1 O1 27.22(5) ?
Ti1 Ba1 O2 88.97(4) ?
Ti1 Ba1 O3 93.30(5) ?
Ti1 Ba1 O5 30.71(5) ?
Ti1 Ba1 O9 143.82(5) ?
Ti1 Ba1 O10 111.26(4) ?
Ti1 Ba1 O12 107.93(6) ?
Ti1 Ba1 O21 126.11(5) ?
Ti2 Ba1 Ti3 103.440(10) ?
Ti2 Ba1 O1 95.61(5) ?
Ti2 Ba1 O2 28.85(5) ?
Ti2 Ba1 O3 88.36(5) ?
Ti2 Ba1 O5 126.59(5) ?
Ti2 Ba1 O9 33.63(5) ?
Ti2 Ba1 O10 33.94(5) ?
Ti2 Ba1 O12 126.48(5) ?
Ti2 Ba1 O21 81.20(6) ?
Ti3 Ba1 O1 91.85(5) ?
Ti3 Ba1 O2 97.36(5) ?
Ti3 Ba1 O3 26.25(5) ?
Ti3 Ba1 O5 121.04(5) ?
Ti3 Ba1 O9 79.07(5) ?
Ti3 Ba1 O10 132.23(4) ?
Ti3 Ba1 O12 30.98(6) ?
Ti3 Ba1 O21 120.87(5) ?
O1 Ba1 O2 67.47(7) yes
O1 Ba1 O3 71.87(7) yes
O1 Ba1 O5 57.87(7) yes
O1 Ba1 O9 119.38(7) yes
O1 Ba1 O10 108.32(7) yes
O1 Ba1 O12 107.32(8) yes
O1 Ba1 O21 147.07(7) yes
O2 Ba1 O3 74.16(7) yes
O2 Ba1 O5 111.44(6) yes
O2 Ba1 O9 54.94(6) yes
O2 Ba1 O10 55.71(7) yes
O2 Ba1 O12 127.87(7) yes
O2 Ba1 O21 108.21(7) yes
O3 Ba1 O5 118.71(7) yes
O3 Ba1 O9 75.74(7) yes
O3 Ba1 O10 122.06(7) yes
O3 Ba1 O12 56.41(8) yes
O3 Ba1 O21 140.18(7) yes
O5 Ba1 O9 158.75(7) yes
O5 Ba1 O10 106.15(7) yes
O5 Ba1 O12 106.35(7) yes
O5 Ba1 O21 97.86(7) yes
O9 Ba1 O10 53.21(6) yes
O9 Ba1 O12 94.63(7) yes
O9 Ba1 O21 74.47(7) yes
O10 Ba1 O12 140.76(7) yes
O10 Ba1 O21 53.56(7) yes
O12 Ba1 O21 100.54(8) yes
Ba1 Ba2 Ba3 58.298(5) yes
Ba1 Ba2 Ba4 56.027(4) yes
Ba1 Ba2 Ti1 53.110(10) ?
Ba1 Ba2 Ti4 103.150(10) ?
Ba1 Ba2 O1 32.93(5) yes
Ba1 Ba2 O2 42.48(5) yes
Ba1 Ba2 O4 76.83(5) yes
Ba1 Ba2 O7 76.19(5) yes
Ba1 Ba2 O15 101.36(5) yes
Ba1 Ba2 O16 135.63(5) yes
Ba1 Ba2 O22 101.50(6) yes
Ba3 Ba2 Ba4 60.497(5) yes
Ba3 Ba2 Ti1 55.940(10) ?
Ba3 Ba2 Ti4 52.730(10) ?
Ba3 Ba2 O1 38.64(5) yes
Ba3 Ba2 O2 84.22(5) yes
Ba3 Ba2 O4 43.90(5) yes
Ba3 Ba2 O7 84.98(5) yes
Ba3 Ba2 O15 43.67(5) yes
Ba3 Ba2 O16 86.58(5) yes
Ba3 Ba2 O22 154.33(5) yes
Ba4 Ba2 Ti1 101.020(10) ?
Ba4 Ba2 Ti4 63.450(10) ?
Ba4 Ba2 O1 74.39(5) yes
Ba4 Ba2 O2 36.97(5) yes
Ba4 Ba2 O4 34.33(5) yes
Ba4 Ba2 O7 130.46(5) yes
Ba4 Ba2 O15 89.21(4) yes
Ba4 Ba2 O16 84.28(5) yes
Ba4 Ba2 O22 95.73(5) yes
Ti1 Ba2 Ti4 104.07(2) ?
Ti1 Ba2 O1 26.64(5) ?
Ti1 Ba2 O2 95.21(5) ?
Ti1 Ba2 O4 99.24(5) ?
Ti1 Ba2 O7 31.30(5) ?
Ti1 Ba2 O15 75.05(5) ?
Ti1 Ba2 O16 129.64(5) ?
Ti1 Ba2 O22 127.21(6) ?
Ti4 Ba2 O1 91.37(5) ?
Ti4 Ba2 O2 100.33(5) ?
Ti4 Ba2 O4 30.03(5) ?
Ti4 Ba2 O7 123.33(6) ?
Ti4 Ba2 O15 35.72(5) ?
Ti4 Ba2 O16 34.60(5) ?
Ti4 Ba2 O22 128.04(6) ?
O1 Ba2 O2 74.42(7) yes
O1 Ba2 O4 76.92(7) yes
O1 Ba2 O7 57.31(7) yes
O1 Ba2 O15 74.29(7) yes
O1 Ba2 O16 124.84(8) yes
O1 Ba2 O22 130.40(8) yes
O2 Ba2 O4 71.20(7) yes
O2 Ba2 O7 112.11(7) yes
O2 Ba2 O15 123.29(7) yes
O2 Ba2 O16 114.87(7) yes
O2 Ba2 O22 70.25(7) yes
O4 Ba2 O7 128.87(7) yes
O4 Ba2 O15 56.34(7) yes
O4 Ba2 O16 58.80(7) yes
O4 Ba2 O22 120.83(7) yes
O7 Ba2 O15 87.97(8) yes
O7 Ba2 O16 131.01(7) yes
O7 Ba2 O22 106.65(8) yes
O15 Ba2 O16 54.83(7) yes
O15 Ba2 O22 155.24(8) yes
O16 Ba2 O22 101.44(8) yes
Ba1 Ba3 Ba2 64.621(5) yes
Ba1 Ba3 Ba4 58.807(5) yes
Ba1 Ba3 Ti1 55.710(10) ?
Ba1 Ba3 Ti3 56.790(10) ?
Ba1 Ba3 Ti4 109.350(10) ?
Ba1 Ba3 O1 37.92(5) yes
Ba1 Ba3 O3 37.70(5) yes
Ba1 Ba3 O4 82.02(5) yes
Ba1 Ba3 O6 76.58(6) yes
Ba1 Ba3 O13 84.22(5) yes
Ba1 Ba3 O14 142.82(5) yes
Ba1 Ba3 O15 106.21(5) yes
Ba2 Ba3 Ba4 63.736(5) yes
Ba2 Ba3 Ti1 56.590(10) ?
Ba2 Ba3 Ti3 109.550(10) ?
Ba2 Ba3 Ti4 53.570(10) ?
Ba2 Ba3 O1 38.40(5) yes
Ba2 Ba3 O3 81.24(5) yes
Ba2 Ba3 O4 45.12(5) yes
Ba2 Ba3 O6 85.14(6) yes
Ba2 Ba3 O13 140.62(5) yes
Ba2 Ba3 O14 87.08(5) yes
Ba2 Ba3 O15 42.24(5) yes
Ba4 Ba3 Ti1 103.960(10) ?
Ba4 Ba3 Ti3 54.480(10) ?
Ba4 Ba3 Ti4 65.310(10) ?
Ba4 Ba3 O1 76.80(5) yes
Ba4 Ba3 O3 33.79(5) yes
Ba4 Ba3 O4 36.09(4) yes
Ba4 Ba3 O6 132.93(6) yes
Ba4 Ba3 O13 80.00(5) yes
Ba4 Ba3 O14 87.83(5) yes
Ba4 Ba3 O15 90.91(5) yes
Ti1 Ba3 Ti3 108.71(2) ?
Ti1 Ba3 Ti4 105.44(2) ?
Ti1 Ba3 O1 27.26(5) ?
Ti1 Ba3 O3 93.31(5) ?
Ti1 Ba3 O4 101.08(5) ?
Ti1 Ba3 O6 31.07(6) ?
Ti1 Ba3 O13 124.47(5) ?
Ti1 Ba3 O14 128.04(5) ?
Ti1 Ba3 O15 74.73(5) ?
Ti3 Ba3 Ti4 115.64(2) ?
Ti3 Ba3 O1 94.61(5) ?
Ti3 Ba3 O3 28.31(5) ?
Ti3 Ba3 O4 89.87(5) ?
Ti3 Ba3 O6 113.43(5) ?
Ti3 Ba3 O13 31.36(5) ?
Ti3 Ba3 O14 118.63(5) ?
Ti3 Ba3 O15 145.33(5) ?
Ti4 Ba3 O1 91.97(5) ?
Ti4 Ba3 O3 99.01(5) ?
Ti4 Ba3 O4 30.38(5) ?
Ti4 Ba3 O6 123.60(5) ?
Ti4 Ba3 O13 124.78(5) ?
Ti4 Ba3 O14 35.13(5) ?
Ti4 Ba3 O15 36.14(5) ?
O1 Ba3 O3 71.87(7) yes
O1 Ba3 O4 77.82(7) yes
O1 Ba3 O6 57.88(8) yes
O1 Ba3 O13 121.26(7) yes
O1 Ba3 O14 124.64(7) yes
O1 Ba3 O15 72.82(7) yes
O3 Ba3 O4 69.13(7) yes
O3 Ba3 O6 111.87(8) yes
O3 Ba3 O13 59.57(7) yes
O3 Ba3 O14 118.59(7) yes
O3 Ba3 O15 119.38(7) yes
O4 Ba3 O6 130.22(7) yes
O4 Ba3 O13 110.26(7) yes
O4 Ba3 O14 60.80(7) yes
O4 Ba3 O15 56.26(6) yes
O6 Ba3 O13 111.56(7) yes
O6 Ba3 O14 126.92(7) yes
O6 Ba3 O15 87.56(7) yes
O13 Ba3 O14 107.30(7) yes
O13 Ba3 O15 160.16(7) yes
O14 Ba3 O15 54.35(7) yes
Ba1 Ba4 Ba2 61.570(5) yes
Ba1 Ba4 Ba3 58.671(5) yes
Ba1 Ba4 Ti2 54.950(10) ?
Ba1 Ba4 Ti3 56.270(10) ?
Ba1 Ba4 O2 47.01(5) yes
Ba1 Ba4 O3 37.29(5) yes
Ba1 Ba4 O4 84.42(5) yes
Ba1 Ba4 O8 87.99(5) yes
Ba1 Ba4 O9 42.18(4) yes
Ba1 Ba4 O11 85.19(5) yes
Ba1 Ba4 O23 154.50(5) yes
Ba2 Ba4 Ba3 55.767(4) yes
Ba2 Ba4 Ti2 63.580(10) ?
Ba2 Ba4 Ti3 101.250(10) ?
Ba2 Ba4 O2 34.05(5) yes
Ba2 Ba4 O3 74.87(5) yes
Ba2 Ba4 O4 38.67(5) yes
Ba2 Ba4 O8 87.72(5) yes
Ba2 Ba4 O9 87.09(4) yes
Ba2 Ba4 O11 130.56(5) yes
Ba2 Ba4 O23 97.23(5) yes
Ba3 Ba4 Ti2 104.370(10) ?
Ba3 Ba4 Ti3 52.890(10) ?
Ba3 Ba4 O2 78.04(5) yes
Ba3 Ba4 O3 34.53(5) yes
Ba3 Ba4 O4 39.69(5) yes
Ba3 Ba4 O8 138.34(5) yes
Ba3 Ba4 O9 100.67(4) yes
Ba3 Ba4 O11 76.19(6) yes
Ba3 Ba4 O23 98.42(6) yes
Ti2 Ba4 Ti3 107.30(2) ?
Ti2 Ba4 O2 30.14(5) ?
Ti2 Ba4 O3 92.24(5) ?
Ti2 Ba4 O4 102.22(6) ?
Ti2 Ba4 O8 34.96(5) ?
Ti2 Ba4 O9 35.18(4) ?
Ti2 Ba4 O11 126.38(6) ?
Ti2 Ba4 O23 130.93(6) ?
Ti3 Ba4 O2 102.42(5) ?
Ti3 Ba4 O3 26.61(5) ?
Ti3 Ba4 O4 91.84(5) ?
Ti3 Ba4 O8 129.84(5) ?
Ti3 Ba4 O9 77.43(5) ?
Ti3 Ba4 O11 31.36(5) ?
Ti3 Ba4 O23 121.04(6) ?
O2 Ba4 O3 78.64(7) yes
O2 Ba4 O4 72.61(7) yes
O2 Ba4 O8 60.45(7) yes
O2 Ba4 O9 55.20(6) yes
O2 Ba4 O11 132.20(7) yes
O2 Ba4 O23 122.29(7) yes
O3 Ba4 O4 73.42(7) yes
O3 Ba4 O8 124.47(7) yes
O3 Ba4 O9 72.86(7) yes
O3 Ba4 O11 57.68(7) yes
O3 Ba4 O23 127.78(8) yes
O4 Ba4 O8 121.03(7) yes
O4 Ba4 O9 121.81(7) yes
O4 Ba4 O11 108.36(8) yes
O4 Ba4 O23 70.14(7) yes
O8 Ba4 O9 53.61(7) yes
O8 Ba4 O11 129.13(8) yes
O8 Ba4 O23 106.21(8) yes
O9 Ba4 O11 91.29(7) yes
O9 Ba4 O23 159.34(8) yes
O11 Ba4 O23 100.90(8) yes
Ba1 Ti1 Ba2 73.340(10) ?
Ba1 Ti1 Ba3 68.730(10) ?
Ba1 Ti1 O1 41.96(7) ?
Ba1 Ti1 O5 50.84(7) ?
Ba1 Ti1 O6 97.01(7) ?
Ba1 Ti1 O7 104.07(7) ?
Ba1 Ti1 O17 150.33(9) ?
Ba2 Ti1 Ba3 67.470(10) ?
Ba2 Ti1 O1 40.55(7) ?
Ba2 Ti1 O5 114.55(8) ?
Ba2 Ti1 O6 107.69(8) ?
Ba2 Ti1 O7 44.90(7) ?
Ba2 Ti1 O17 131.28(9) ?
Ba3 Ti1 O1 41.88(8) ?
Ba3 Ti1 O5 111.18(7) ?
Ba3 Ti1 O6 44.23(7) ?
Ba3 Ti1 O7 108.72(8) ?
Ba3 Ti1 O17 131.25(9) ?
O1 Ti1 O5 92.70(10) yes
O1 Ti1 O6 85.40(10) yes
O1 Ti1 O7 84.40(10) yes
O1 Ti1 O17 167.70(10) yes
O5 Ti1 O6 110.00(10) yes
O5 Ti1 O7 114.50(10) yes
O5 Ti1 O17 99.60(10) yes
O6 Ti1 O7 134.70(10) yes
O6 Ti1 O17 90.50(10) yes
O7 Ti1 O17 90.30(10) yes
Ba1 Ti2 Ba4 73.300(10) ?
Ba1 Ti2 O2 58.77(8) ?
Ba1 Ti2 O8 123.95(8) ?
Ba1 Ti2 O9 51.55(7) ?
Ba1 Ti2 O10 60.90(8) ?
Ba1 Ti2 O18 141.02(7) ?
Ba4 Ti2 O2 55.78(8) ?
Ba4 Ti2 O8 54.59(8) ?
Ba4 Ti2 O9 60.84(7) ?
Ba4 Ti2 O10 133.70(8) ?
Ba4 Ti2 O18 130.80(8) ?
O2 Ti2 O8 100.30(10) yes
O2 Ti2 O9 93.80(10) yes
O2 Ti2 O10 101.60(10) yes
O2 Ti2 O18 105.80(10) yes
O8 Ti2 O9 83.30(10) yes
O8 Ti2 O10 155.40(10) yes
O8 Ti2 O18 92.60(10) yes
O9 Ti2 O10 84.30(10) yes
O9 Ti2 O18 160.50(10) yes
O10 Ti2 O18 92.00(10) yes
Ba1 Ti3 Ba3 69.060(10) ?
Ba1 Ti3 Ba4 68.400(10) ?
Ba1 Ti3 O3 40.29(8) ?
Ba1 Ti3 O11 109.15(8) ?
Ba1 Ti3 O12 45.87(7) ?
Ba1 Ti3 O13 112.87(7) ?
Ba1 Ti3 O19 130.37(9) ?
Ba3 Ti3 Ba4 72.620(10) ?
Ba3 Ti3 O3 44.08(8) ?
Ba3 Ti3 O11 103.58(8) ?
Ba3 Ti3 O12 94.31(8) ?
Ba3 Ti3 O13 51.12(7) ?
Ba3 Ti3 O19 151.15(9) ?
Ba4 Ti3 O3 40.15(7) ?
Ba4 Ti3 O11 44.69(7) ?
Ba4 Ti3 O12 112.27(8) ?
Ba4 Ti3 O13 112.22(8) ?
Ba4 Ti3 O19 131.06(9) ?
O3 Ti3 O11 84.40(10) yes
O3 Ti3 O12 84.80(10) yes
O3 Ti3 O13 95.00(10) yes
O3 Ti3 O19 164.70(10) yes
O11 Ti3 O12 140.60(10) yes
O11 Ti3 O13 111.60(10) yes
O11 Ti3 O19 90.20(10) yes
O12 Ti3 O13 107.00(10) yes
O12 Ti3 O19 90.50(10) yes
O13 Ti3 O19 100.30(10) yes
Ba2 Ti4 Ba3 73.700(10) ?
Ba2 Ti4 O4 57.64(8) ?
Ba2 Ti4 O14 126.18(8) ?
Ba2 Ti4 O15 53.50(8) ?
Ba2 Ti4 O16 57.22(8) ?
Ba2 Ti4 O20 136.72(9) ?
Ba3 Ti4 O4 56.66(8) ?
Ba3 Ti4 O14 56.01(8) ?
Ba3 Ti4 O15 56.52(7) ?
Ba3 Ti4 O16 129.19(8) ?
Ba3 Ti4 O20 133.52(8) ?
O4 Ti4 O14 102.20(10) yes
O4 Ti4 O15 91.60(10) yes
O4 Ti4 O16 101.30(10) yes
O4 Ti4 O20 105.00(10) yes
O14 Ti4 O15 81.40(10) yes
O14 Ti4 O16 151.60(10) yes
O14 Ti4 O20 94.80(10) yes
O15 Ti4 O16 82.30(10) yes
O15 Ti4 O20 163.50(10) yes
O16 Ti4 O20 94.30(10) yes
Ba1 O1 Ba2 114.45(8) yes
Ba1 O1 Ba3 104.30(7) yes
Ba1 O1 Ti1 110.80(10) yes
Ba2 O1 Ba3 102.96(8) yes
Ba2 O1 Ti1 112.81(9) yes
Ba3 O1 Ti1 110.90(10) yes
Ba1 O2 Ba2 101.78(7) yes
Ba1 O2 Ba4 90.17(6) yes
Ba1 O2 Ti2 92.38(9) yes
Ba2 O2 Ba4 108.98(9) yes
Ba2 O2 Ti2 152.70(10) yes
Ba4 O2 Ti2 94.08(9) yes
Ba1 O3 Ba3 104.46(7) yes
Ba1 O3 Ba4 106.10(8) yes
Ba1 O3 Ti3 113.50(10) yes
Ba3 O3 Ba4 111.68(8) yes
Ba3 O3 Ti3 107.60(10) yes
Ba4 O3 Ti3 113.20(10) yes
Ba2 O4 Ba3 90.98(7) yes
Ba2 O4 Ba4 107.01(9) yes
Ba2 O4 Ti4 92.34(9) yes
Ba3 O4 Ba4 104.22(7) yes
Ba3 O4 Ti4 93.00(10) yes
Ba4 O4 Ti4 153.60(10) yes
Ba1 O5 Ti1 98.45(9) yes
Ba1 O5 C1 132.6(2) ?
Ti1 O5 C1 128.7(2) ?
Ba3 O6 Ti1 104.70(10) yes
Ba3 O6 C4 123.5(2) ?
Ti1 O6 C4 131.5(2) ?
Ba2 O7 Ti1 103.80(9) yes
Ba2 O7 C7 125.2(2) ?
Ti1 O7 C7 130.5(2) ?
Ba4 O8 Ti2 90.45(9) yes
Ba4 O8 C10 128.6(2) ?
Ti2 O8 C10 132.7(2) ?
Ba1 O9 Ba4 91.80(7) yes
Ba1 O9 Ti2 94.81(8) yes
Ba1 O9 C13 135.1(2) ?
Ba4 O9 Ti2 83.97(8) yes
Ba4 O9 C13 104.4(2) ?
Ti2 O9 C13 128.0(2) ?
Ba1 O10 Ti2 85.16(9) yes
Ba1 O10 C16 116.8(2) ?
Ti2 O10 C16 122.2(2) ?
Ba4 O11 Ti3 103.95(9) yes
Ba4 O11 C19 124.4(2) ?
Ti3 O11 C19 131.6(2) ?
Ba1 O12 Ti3 103.20(10) yes
Ba1 O12 C22 130.5(2) ?
Ti3 O12 C22 125.9(3) ?
Ba3 O13 Ti3 97.50(10) yes
Ba3 O13 C25 139.4(2) ?
Ti3 O13 C25 122.8(2) ?
Ba3 O14 Ti4 88.90(10) yes
Ba3 O14 C28 121.6(2) ?
Ti4 O14 C28 135.2(2) ?
Ba2 O15 Ba3 94.08(7) yes
Ba2 O15 Ti4 90.77(9) yes
Ba2 O15 C31 127.4(2) ?
Ba3 O15 Ti4 87.34(8) yes
Ba3 O15 C31 129.1(2) ?
Ti4 O15 C31 116.1(2) ?
Ba2 O16 Ti4 88.19(9) yes
Ba2 O16 C34 122.1(3) ?
Ti4 O16 C34 131.0(2) ?
Ti1 O17 C37 165.7(3) ?
Ti2 O18 C40 135.2(2) ?
Ti3 O19 C43 165.1(4) ?
Ti4 O20 C46 135.7(2) ?
Ba1 O21 C49 164.4(3) ?
Ba2 O22 C52 144.7(2) ?
Ba4 O23 C55 144.4(2) ?
O5 C1 C2 110.3(3) ?
O5 C1 C3 111.0(3) ?
O5 C1 H1 108.10 ?
C2 C1 C3 110.2(4) ?
C2 C1 H1 108.90 ?
C3 C1 H1 108.17 ?
C1 C2 H2 109.47 ?
C1 C2 H3 109.47 ?
C1 C2 H4 109.47 ?
H2 C2 H3 109.47 ?
H2 C2 H4 109.47 ?
H3 C2 H4 109.47 ?
C1 C3 H5 109.47 ?
C1 C3 H6 109.47 ?
C1 C3 H7 109.47 ?
H5 C3 H6 109.47 ?
H5 C3 H7 109.47 ?
H6 C3 H7 109.47 ?
O6 C4 C5 109.2(3) ?
O6 C4 C6 110.6(4) ?
O6 C4 H8 109.32 ?
C5 C4 C6 110.7(4) ?
C5 C4 H8 109.22 ?
C6 C4 H8 107.83 ?
C4 C5 H9 109.47 ?
C4 C5 H10 109.47 ?
C4 C5 H11 109.47 ?
H9 C5 H10 109.47 ?
H9 C5 H11 109.47 ?
H10 C5 H11 109.47 ?
C4 C6 H12 109.47 ?
C4 C6 H13 109.47 ?
C4 C6 H14 109.47 ?
H12 C6 H13 109.47 ?
H12 C6 H14 109.47 ?
H13 C6 H14 109.47 ?
O7 C7 C8 108.5(3) ?
O7 C7 C9 110.8(3) ?
O7 C7 H15 109.43 ?
C8 C7 C9 109.9(4) ?
C8 C7 H15 110.31 ?
C9 C7 H15 107.98 ?
C7 C8 H16 109.47 ?
C7 C8 H17 109.47 ?
C7 C8 H18 109.47 ?
H16 C8 H17 109.47 ?
H16 C8 H18 109.47 ?
H17 C8 H18 109.47 ?
C7 C9 H19 109.47 ?
C7 C9 H20 109.47 ?
C7 C9 H21 109.47 ?
H19 C9 H20 109.47 ?
H19 C9 H21 109.47 ?
H20 C9 H21 109.47 ?
O8 C10 C11 109.3(3) ?
O8 C10 C12 111.0(3) ?
O8 C10 H22 109.22 ?
C11 C10 C12 111.5(4) ?
C11 C10 H22 108.73 ?
C12 C10 H22 107.00 ?
C10 C11 H23 109.47 ?
C10 C11 H24 109.47 ?
C10 C11 H25 109.47 ?
H23 C11 H24 109.47 ?
H23 C11 H25 109.47 ?
H24 C11 H25 109.47 ?
C10 C12 H26 109.47 ?
C10 C12 H27 109.47 ?
C10 C12 H28 109.47 ?
H26 C12 H27 109.47 ?
H26 C12 H28 109.47 ?
H27 C12 H28 109.47 ?
O9 C13 C14 109.7(3) ?
O9 C13 C15 111.9(3) ?
O9 C13 H29 108.52 ?
C14 C13 C15 111.9(4) ?
C14 C13 H29 108.48 ?
C15 C13 H29 106.18 ?
C13 C14 H30 109.47 ?
C13 C14 H31 109.47 ?
C13 C14 H32 109.47 ?
H30 C14 H31 109.47 ?
H30 C14 H32 109.47 ?
H31 C14 H32 109.47 ?
C13 C15 H33 109.47 ?
C13 C15 H34 109.47 ?
C13 C15 H35 109.47 ?
H33 C15 H34 109.47 ?
H33 C15 H35 109.47 ?
H34 C15 H35 109.47 ?
O10 C16 C17 111.1(3) ?
O10 C16 C18 110.4(3) ?
O10 C16 H36 108.30 ?
C17 C16 C18 111.2(4) ?
C17 C16 H36 107.50 ?
C18 C16 H36 108.25 ?
C16 C17 H37 109.47 ?
C16 C17 H38 109.47 ?
C16 C17 H39 109.47 ?
H37 C17 H38 109.47 ?
H37 C17 H39 109.47 ?
H38 C17 H39 109.47 ?
C16 C18 H40 109.47 ?
C16 C18 H41 109.47 ?
C16 C18 H42 109.47 ?
H40 C18 H41 109.47 ?
H40 C18 H42 109.47 ?
H41 C18 H42 109.47 ?
O11 C19 C20 110.1(3) ?
O11 C19 C21 109.1(3) ?
O11 C19 H43 110.10 ?
C20 C19 C21 111.6(4) ?
C20 C19 H43 107.45 ?
C21 C19 H43 108.50 ?
C19 C20 H44 109.47 ?
C19 C20 H45 109.47 ?
C19 C20 H46 109.47 ?
H44 C20 H45 109.47 ?
H44 C20 H46 109.47 ?
H45 C20 H46 109.47 ?
C19 C21 H47 109.47 ?
C19 C21 H48 109.47 ?
C19 C21 H49 109.47 ?
H47 C21 H48 109.47 ?
H47 C21 H49 109.47 ?
H48 C21 H49 109.47 ?
O12 C22 C23 110.1(5) ?
O12 C22 C24 107.3(4) ?
O12 C22 H50 111.39 ?
C23 C22 C24 112.0(4) ?
C23 C22 H50 106.60 ?
C24 C22 H50 109.50 ?
C22 C23 H51 109.47 ?
C22 C23 H52 109.47 ?
C22 C23 H53 109.47 ?
H51 C23 H52 109.47 ?
H51 C23 H53 109.47 ?
H52 C23 H53 109.47 ?
C22 C24 H54 109.47 ?
C22 C24 H55 109.47 ?
C22 C24 H56 109.47 ?
H54 C24 H55 109.47 ?
H54 C24 H56 109.47 ?
H55 C24 H56 109.47 ?
O13 C25 C26 110.8(3) ?
O13 C25 C27 109.9(3) ?
O13 C25 H57 108.88 ?
C26 C25 C27 111.2(4) ?
C26 C25 H57 107.46 ?
C27 C25 H57 108.47 ?
C25 C26 H58 109.47 ?
C25 C26 H59 109.47 ?
C25 C26 H60 109.47 ?
H58 C26 H59 109.47 ?
H58 C26 H60 109.47 ?
H59 C26 H60 109.47 ?
C25 C27 H61 109.47 ?
C25 C27 H62 109.47 ?
C25 C27 H63 109.47 ?
H61 C27 H62 109.47 ?
H61 C27 H63 109.47 ?
H62 C27 H63 109.47 ?
O14 C28 C29 110.2(4) ?
O14 C28 C30 109.3(3) ?
O14 C28 H64 109.83 ?
C29 C28 C30 111.5(4) ?
C29 C28 H64 107.55 ?
C30 C28 H64 108.44 ?
C28 C29 H65 109.47 ?
C28 C29 H66 109.47 ?
C28 C29 H67 109.47 ?
H65 C29 H66 109.47 ?
H65 C29 H67 109.47 ?
H66 C29 H67 109.47 ?
C28 C30 H68 109.47 ?
C28 C30 H69 109.47 ?
C28 C30 H70 109.47 ?
H68 C30 H69 109.47 ?
H68 C30 H70 109.47 ?
H69 C30 H70 109.47 ?
O15 C31 C32 109.9(3) ?
O15 C31 C33 109.7(3) ?
O15 C31 H71 110.02 ?
C32 C31 C33 112.3(4) ?
C32 C31 H71 107.36 ?
C33 C31 H71 107.51 ?
C31 C32 H72 109.47 ?
C31 C32 H73 109.47 ?
C31 C32 H74 109.47 ?
H72 C32 H73 109.47 ?
H72 C32 H74 109.47 ?
H73 C32 H74 109.47 ?
C31 C33 H75 109.47 ?
C31 C33 H76 109.47 ?
C31 C33 H77 109.47 ?
H75 C33 H76 109.47 ?
H75 C33 H77 109.47 ?
H76 C33 H77 109.47 ?
O16 C34 C35 111.2(4) ?
O16 C34 C36 109.2(4) ?
O16 C34 H78 109.11 ?
C35 C34 C36 111.3(4) ?
C35 C34 H78 106.92 ?
C36 C34 H78 109.05 ?
C34 C35 H79 109.47 ?
C34 C35 H80 109.47 ?
C34 C35 H81 109.47 ?
H79 C35 H80 109.47 ?
H79 C35 H81 109.47 ?
H80 C35 H81 109.47 ?
C34 C36 H82 109.47 ?
C34 C36 H83 109.47 ?
C34 C36 H84 109.47 ?
H82 C36 H83 109.47 ?
H82 C36 H84 109.47 ?
H83 C36 H84 109.47 ?
O17 C37 C38 110.9(4) ?
O17 C37 C39 111.8(4) ?
O17 C37 H85 108.73 ?
C38 C37 C39 114.4(5) ?
C38 C37 H85 105.74 ?
C39 C37 H85 104.73 ?
C37 C38 H86 109.47 ?
C37 C38 H87 109.47 ?
C37 C38 H88 109.47 ?
H86 C38 H87 109.47 ?
H86 C38 H88 109.47 ?
H87 C38 H88 109.47 ?
C37 C39 H89 109.47 ?
C37 C39 H90 109.47 ?
C37 C39 H91 109.47 ?
H89 C39 H90 109.47 ?
H89 C39 H91 109.47 ?
H90 C39 H91 109.47 ?
O18 C40 C41 112.2(4) ?
O18 C40 C42 111.1(4) ?
O18 C40 H92 106.86 ?
C41 C40 C42 110.8(4) ?
C41 C40 H92 107.22 ?
C42 C40 H92 108.40 ?
C40 C41 H93 109.47 ?
C40 C41 H94 109.47 ?
C40 C41 H95 109.47 ?
H93 C41 H94 109.47 ?
H93 C41 H95 109.47 ?
H94 C41 H95 109.47 ?
C40 C42 H96 109.47 ?
C40 C42 H97 109.47 ?
C40 C42 H98 109.47 ?
H96 C42 H97 109.47 ?
H96 C42 H98 109.47 ?
H97 C42 H98 109.47 ?
O19 C43 C44 115.3(5) ?
O19 C43 C45 118.9(6) ?
O19 C43 H99 104.61 ?
C44 C43 C45 121.8(6) ?
C44 C43 H99 97.49 ?
C45 C43 H99 88.32 ?
C43 C44 H100 109.47 ?
C43 C44 H101 109.47 ?
C43 C44 H102 109.48 ?
H100 C44 H101 109.47 ?
H100 C44 H102 109.47 ?
H101 C44 H102 109.47 ?
C43 C45 H103 109.47 ?
C43 C45 H104 109.48 ?
C43 C45 H105 109.47 ?
H103 C45 H104 109.47 ?
H103 C45 H105 109.47 ?
H104 C45 H105 109.47 ?
O20 C46 C47 111.2(4) ?
O20 C46 C48 111.5(4) ?
O20 C46 H106 107.80 ?
C47 C46 C48 112.2(4) ?
C47 C46 H106 107.08 ?
C48 C46 H106 106.73 ?
C46 C47 H107 109.47 ?
C46 C47 H108 109.47 ?
C46 C47 H109 109.47 ?
H107 C47 H108 109.47 ?
H107 C47 H109 109.47 ?
H108 C47 H109 109.47 ?
C46 C48 H110 109.47 ?
C46 C48 H111 109.47 ?
C46 C48 H112 109.47 ?
H110 C48 H111 109.47 ?
H110 C48 H112 109.47 ?
H111 C48 H112 109.47 ?
O21 C49 C50 116.0(6) ?
O21 C49 C51 115.5(5) ?
O21 C49 H113 108.35 ?
C50 C49 C51 123.0(5) ?
C50 C49 H113 92.25 ?
C51 C49 H113 93.40 ?
C49 C50 H114 109.47 ?
C49 C50 H115 109.47 ?
C49 C50 H116 109.47 ?
H114 C50 H115 109.47 ?
H114 C50 H116 109.47 ?
H115 C50 H116 109.47 ?
C49 C51 H117 109.47 ?
C49 C51 H118 109.47 ?
C49 C51 H119 109.47 ?
H117 C51 H118 109.47 ?
H117 C51 H119 109.47 ?
H118 C51 H119 109.47 ?
O22 C52 C53 109.3(4) ?
O22 C52 C54 109.1(4) ?
O22 C52 H120 110.59 ?
C53 C52 C54 111.6(4) ?
C53 C52 H120 108.05 ?
C54 C52 H120 108.17 ?
C52 C53 H121 109.47 ?
C52 C53 H122 109.47 ?
C52 C53 H123 109.47 ?
H121 C53 H122 109.47 ?
H121 C53 H123 109.47 ?
H122 C53 H123 109.47 ?
C52 C54 H124 109.47 ?
C52 C54 H125 109.47 ?
C52 C54 H126 109.47 ?
H124 C54 H125 109.47 ?
H124 C54 H126 109.47 ?
H125 C54 H126 109.47 ?
O23 C55 C56 109.0(4) ?
O23 C55 C57 110.0(4) ?
O23 C55 H127 110.30 ?
C56 C55 C57 111.8(4) ?
C56 C55 H127 108.37 ?
C57 C55 H127 107.38 ?
C55 C56 H128 109.47 ?
C55 C56 H129 109.47 ?
C55 C56 H130 109.47 ?
H128 C56 H129 109.47 ?
H128 C56 H130 109.47 ?
H129 C56 H130 109.47 ?
C55 C57 H131 109.47 ?
C55 C57 H132 109.47 ?
C55 C57 H133 109.47 ?
H131 C57 H132 109.47 ?
H131 C57 H133 109.47 ?
H132 C57 H133 109.47 ?

loop_
_geom_bond_atom_site_label_1
_geom_bond_atom_site_label_2
_geom_bond_distance
_geom_bond_publ_flag
Ba1 Ba2 4.3950(3) yes
Ba1 Ba3 4.1387(3) yes
Ba1 Ba4 4.1446(3) yes
Ba1 Ti1 3.6690(6) ?
Ba1 Ti2 3.5424(6) ?
Ba1 Ti3 3.7074(6) ?
Ba1 O1 2.625(2) yes
Ba1 O2 3.032(2) yes
Ba1 O3 2.614(2) yes
Ba1 O5 2.876(2) yes
Ba1 O9 2.784(2) yes
Ba1 O10 3.106(3) yes
Ba1 O12 2.733(2) yes
Ba1 O21 2.825(3) yes
Ba2 Ba3 4.0834(3) yes
Ba2 Ba4 4.4291(3) yes
Ba2 Ti1 3.6905(7) ?
Ba2 Ti4 3.4230(7) ?
Ba2 O1 2.603(2) yes
Ba2 O2 2.622(2) yes
Ba2 O4 2.894(2) yes
Ba2 O7 2.683(2) yes
Ba2 O15 2.752(3) yes
Ba2 O16 2.879(3) yes
Ba2 O22 2.888(3) yes
Ba3 Ba4 4.2985(3) yes
Ba3 Ti1 3.6626(7) ?
Ba3 Ti3 3.5922(6) ?
Ba3 Ti4 3.3856(7) ?
Ba3 O1 2.617(2) yes
Ba3 O3 2.622(2) yes
Ba3 O4 2.832(2) yes
Ba3 O6 2.641(2) yes
Ba3 O13 2.821(2) yes
Ba3 O14 2.808(3) yes
Ba3 O15 2.827(2) yes
Ba4 Ti2 3.3982(7) ?
Ba4 Ti3 3.6662(7) ?
Ba4 O2 2.817(2) yes
Ba4 O3 2.573(2) yes
Ba4 O4 2.612(2) yes
Ba4 O8 2.770(3) yes
Ba4 O9 2.984(2) yes
Ba4 O11 2.657(2) yes
Ba4 O23 2.824(3) yes
Ti1 O1 1.795(2) yes
Ti1 O5 1.895(3) yes
Ti1 O6 1.954(3) yes
Ti1 O7 1.974(3) yes
Ti1 O17 1.877(3) yes
Ti2 O2 1.711(2) yes
Ti2 O8 1.947(2) yes
Ti2 O9 1.969(2) yes
Ti2 O10 1.985(3) yes
Ti2 O18 1.907(3) yes
Ti3 O3 1.787(2) yes
Ti3 O11 1.966(3) yes
Ti3 O12 1.960(3) yes
Ti3 O13 1.886(3) yes
Ti3 O19 1.878(3) yes
Ti4 O4 1.714(2) yes
Ti4 O14 1.948(3) yes
Ti4 O15 1.999(2) yes
Ti4 O16 1.945(3) yes
Ti4 O20 1.906(3) yes
O5 C1 1.432(4) ?
O6 C4 1.434(5) ?
O7 C7 1.425(4) ?
O8 C10 1.408(5) ?
O9 C13 1.422(4) ?
O10 C16 1.435(4) ?
O11 C19 1.421(4) ?
O12 C22 1.413(5) ?
O13 C25 1.431(5) ?
O14 C28 1.413(5) ?
O15 C31 1.417(4) ?
O16 C34 1.409(5) ?
O17 C37 1.412(5) ?
O18 C40 1.410(5) ?
O19 C43 1.377(7) ?
O20 C46 1.411(5) ?
O21 C49 1.400(6) ?
O22 C52 1.437(5) ?
O23 C55 1.424(5) ?
C1 C2 1.497(6) ?
C1 C3 1.495(7) ?
C1 H1 0.9500 ?
C2 H2 0.9500 ?
C2 H3 0.9500 ?
C2 H4 0.9500 ?
C3 H5 0.9500 ?
C3 H6 0.9500 ?
C3 H7 0.9500 ?
C4 C5 1.502(6) ?
C4 C6 1.498(7) ?
C4 H8 0.9500 ?
C5 H9 0.9500 ?
C5 H10 0.9500 ?
C5 H11 0.9500 ?
C6 H12 0.9500 ?
C6 H13 0.9500 ?
C6 H14 0.9500 ?
C7 C8 1.522(6) ?
C7 C9 1.522(6) ?
C7 H15 0.9500 ?
C8 H16 0.9500 ?
C8 H17 0.9500 ?
C8 H18 0.9500 ?
C9 H19 0.9500 ?
C9 H20 0.9500 ?
C9 H21 0.9500 ?
C10 C11 1.523(6) ?
C10 C12 1.491(6) ?
C10 H22 0.9500 ?
C11 H23 0.9500 ?
C11 H24 0.9500 ?
C11 H25 0.9500 ?
C12 H26 0.9500 ?
C12 H27 0.9500 ?
C12 H28 0.9500 ?
C13 C14 1.511(6) ?
C13 C15 1.514(7) ?
C13 H29 0.9500 ?
C14 H30 0.9500 ?
C14 H31 0.9500 ?
C14 H32 0.9500 ?
C15 H33 0.9500 ?
C15 H34 0.9500 ?
C15 H35 0.9500 ?
C16 C17 1.486(6) ?
C16 C18 1.500(7) ?
C16 H36 0.9500 ?
C17 H37 0.9500 ?
C17 H38 0.9500 ?
C17 H39 0.9500 ?
C18 H40 0.9500 ?
C18 H41 0.9500 ?
C18 H42 0.9500 ?
C19 C20 1.500(7) ?
C19 C21 1.513(7) ?
C19 H43 0.9500 ?
C20 H44 0.9500 ?
C20 H45 0.9500 ?
C20 H46 0.9500 ?
C21 H47 0.9500 ?
C21 H48 0.9500 ?
C21 H49 0.9500 ?
C22 C23 1.510(10) ?
C22 C24 1.519(9) ?
C22 H50 0.9500 ?
C23 H51 0.9500 ?
C23 H52 0.9500 ?
C23 H53 0.9500 ?
C24 H54 0.9500 ?
C24 H55 0.9500 ?
C24 H56 0.9500 ?
C25 C26 1.510(6) ?
C25 C27 1.513(6) ?
C25 H57 0.9500 ?
C26 H58 0.9500 ?
C26 H59 0.9500 ?
C26 H60 0.9500 ?
C27 H61 0.9500 ?
C27 H62 0.9500 ?
C27 H63 0.9500 ?
C28 C29 1.514(6) ?
C28 C30 1.507(7) ?
C28 H64 0.9500 ?
C29 H65 0.9500 ?
C29 H66 0.9500 ?
C29 H67 0.9500 ?
C30 H68 0.9500 ?
C30 H69 0.9500 ?
C30 H70 0.9500 ?
C31 C32 1.514(7) ?
C31 C33 1.508(6) ?
C31 H71 0.9500 ?
C32 H72 0.9500 ?
C32 H73 0.9500 ?
C32 H74 0.9500 ?
C33 H75 0.9500 ?
C33 H76 0.9500 ?
C33 H77 0.9500 ?
C34 C35 1.504(7) ?
C34 C36 1.504(7) ?
C34 H78 0.9500 ?
C35 H79 0.9500 ?
C35 H80 0.9500 ?
C35 H81 0.9500 ?
C36 H82 0.9500 ?
C36 H83 0.9500 ?
C36 H84 0.9500 ?
C37 C38 1.480(8) ?
C37 C39 1.489(8) ?
C37 H85 0.9500 ?
C38 H86 0.9500 ?
C38 H87 0.9500 ?
C38 H88 0.9500 ?
C39 H89 0.9500 ?
C39 H90 0.9500 ?
C39 H91 0.9500 ?
C40 C41 1.511(6) ?
C40 C42 1.504(6) ?
C40 H92 0.9500 ?
C41 H93 0.9500 ?
C41 H94 0.9500 ?
C41 H95 0.9500 ?
C42 H96 0.9500 ?
C42 H97 0.9500 ?
C42 H98 0.9500 ?
C43 C44 1.430(10) ?
C43 C45 1.385(9) ?
C43 H99 0.9498 ?
C44 H100 0.9500 ?
C44 H101 0.9500 ?
C44 H102 0.9500 ?
C45 H103 0.9500 ?
C45 H104 0.9501 ?
C45 H105 0.9500 ?
C46 C47 1.511(6) ?
C46 C48 1.505(7) ?
C46 H106 0.9500 ?
C47 H107 0.9500 ?
C47 H108 0.9500 ?
C47 H109 0.9500 ?
C48 H110 0.9500 ?
C48 H111 0.9500 ?
C48 H112 0.9500 ?
C49 C50 1.389(8) ?
C49 C51 1.451(8) ?
C49 H113 0.9499 ?
C50 H114 0.9500 ?
C50 H115 0.9500 ?
C50 H116 0.9501 ?
C51 H117 0.9500 ?
C51 H118 0.9500 ?
C51 H119 0.9500 ?
C52 C53 1.476(7) ?
C52 C54 1.505(8) ?
C52 H120 0.9500 ?
C53 H121 0.9500 ?
C53 H122 0.9500 ?
C53 H123 0.9500 ?
C54 H124 0.9500 ?
C54 H125 0.9500 ?
C54 H126 0.9500 ?
C55 C56 1.500(7) ?
C55 C57 1.508(7) ?
C55 H127 0.9500 ?
C56 H128 0.9500 ?
C56 H129 0.9500 ?
C56 H130 0.9500 ?
C57 H131 0.9500 ?
C57 H132 0.9500 ?
C57 H133 0.9500 ?
